data_1527785
loop_
_publ_author_name
'McLaren, E.H.'
'Helmholz, L.'

_publ_section_title
;
 The crystal and molecular structure of triamminochromium tetroxide
;
_journal_name_full 'Journal of Physical Chemistry'
_journal_page_first 1279
_journal_page_last 1283
_journal_volume 63
_journal_year 1959
_chemical_formula_sum 'Cr H9 N3 O4'
_chemical_name_systematic '(N H3)3 Cr O4'
_space_group_IT_number 14
_symmetry_space_group_name_Hall '-P 2ybc'
_symmetry_space_group_name_H-M 'P 1 21/c 1'
_cell_angle_alpha 90
_cell_angle_beta 97.4
_cell_angle_gamma 90
_cell_formula_units_Z 8
_cell_length_a 15.21
_cell_length_b 7.69
_cell_length_c 9.77
_cell_volume 1133.229
_citation_journal_id_ASTM JPCHAX
_cod_data_source_file McLaren_JPCHAX_1959_1611.cif
_cod_data_source_block H9Cr1N3O4
_cod_original_formula_sum 'H9 Cr1 N3 O4'
_cod_database_code 1527785

loop_
_symmetry_equiv_pos_as_xyz
x,y,z
-x,y+1/2,-z+1/2
-x,-y,-z
x,-y-1/2,z-1/2

loop_
_atom_site_label
_atom_site_type_symbol
_atom_site_fract_x
_atom_site_fract_y
_atom_site_fract_z
_atom_site_occupancy
_atom_site_U_iso_or_equiv
_atom_site_attached_hydrogens
O3 O 0.259 0.145 0.254 1 0.0 0
N5 N-3 0.381 0.886 0.248 1 0.0 3
Cr2 Cr+2 0.375 0.633 0.189 1 0.0 0
O6 O 0.283 0.727 0.062 1 0.0 0
N1 N-3 0.13 0.869 0.307 1 0.0 3
O4 O 0.23 0.22 0.36 1 0.0 0
O5 O 0.252 0.648 0.164 1 0.0 0
N2 N-3 0.118 0.349 0.118 1 0.0 3
O7 O 0.498 0.604 0.236 1 0.0 0
O8 O 0.492 0.69 0.123 1 0.0 0
N3 N-3 0.12 0.002 0.051 1 0.0 3
Cr1 Cr+2 0.125 0.135 0.225 1 0.0 0
O2 O 0.037 0.223 0.321 1 0.0 0
N6 N-3 0.38 0.515 0.367 1 0.0 3
O1 O 0.998 0.142 0.209 1 0.0 0
N4 N-3 0.369 0.396 0.112 1 0.0 3
